data_4025029
loop_
_publ_author_name
'Ashraf Wilsily'
'Eric Fillion'

_publ_section_title
;
Asymmetric Synthesis of All-Carbon Benzylic Quaternary Stereocenters via
Conjugate Addition to Alkylidene and Indenylidene Meldrum's Acids
;
_journal_name_full 'Journal of Organic Chemistry'
_journal_page_first 8583
_journal_page_last 8594
_journal_paper_doi 10.1021/jo901559d
_journal_volume 74
_journal_year 2009
_chemical_formula_sum 'C15 H16 O4'
_chemical_formula_weight 260.28
_chemical_name_systematic
; 
 ? 
;
_space_group_IT_number 33
_symmetry_cell_setting orthorhombic
_symmetry_space_group_name_Hall 'P 2c -2n'
_symmetry_space_group_name_H-M 'P n a 21'
_atom_sites_solution_hydrogens geom
_atom_sites_solution_primary direct
_atom_sites_solution_secondary difmap
_audit_creation_method SHELXL-97
_cell_angle_alpha 90.00
_cell_angle_beta 90.00
_cell_angle_gamma 90.00
_cell_formula_units_Z 4
_cell_length_a 12.6729(6)
_cell_length_b 17.6509(8)
_cell_length_c 5.9633(3)
_cell_measurement_reflns_used 6958
_cell_measurement_temperature 180(1)
_cell_measurement_theta_max 30.02
_cell_measurement_theta_min 2.81
_cell_volume 1333.92(11)
_computing_cell_refinement SAINT
_computing_data_collection SMART
_computing_data_reduction SAINT
_computing_molecular_graphics SHELXTL
_computing_publication_material SHELXTL
_computing_structure_refinement SHELXTL
_computing_structure_solution SHELXTL
_diffrn_ambient_temperature 180(1)
_diffrn_measured_fraction_theta_full 0.995
_diffrn_measured_fraction_theta_max 0.995
_diffrn_measurement_device_type 'Bruker APEX'
_diffrn_measurement_method Omega
_diffrn_radiation_monochromator graphite
_diffrn_radiation_source 'fine-focus sealed tube'
_diffrn_radiation_type MoK\a
_diffrn_radiation_wavelength 0.71073
_diffrn_reflns_av_R_equivalents 0.0296
_diffrn_reflns_av_sigmaI/netI 0.0325
_diffrn_reflns_limit_h_max 17
_diffrn_reflns_limit_h_min -17
_diffrn_reflns_limit_k_max 22
_diffrn_reflns_limit_k_min -24
_diffrn_reflns_limit_l_max 8
_diffrn_reflns_limit_l_min -8
_diffrn_reflns_number 10575
_diffrn_reflns_theta_full 30.02
_diffrn_reflns_theta_max 30.02
_diffrn_reflns_theta_min 1.98
_exptl_absorpt_coefficient_mu 0.094
_exptl_absorpt_correction_type none
_exptl_crystal_colour Colourless
_exptl_crystal_density_diffrn 1.296
_exptl_crystal_density_method 'not measured'
_exptl_crystal_description Prism
_exptl_crystal_F_000 552
_exptl_crystal_size_max 0.34
_exptl_crystal_size_mid 0.16
_exptl_crystal_size_min 0.14
_refine_diff_density_max 0.249
_refine_diff_density_min -0.242
_refine_diff_density_rms 0.039
_refine_ls_extinction_coef 0.0161(10)
_refine_ls_extinction_expression Fc^*^=kFc[1+0.001xFc^2^\l^3^/sin(2\q)]^-1/4^
_refine_ls_extinction_method SHELXL
_refine_ls_goodness_of_fit_ref 1.751
_refine_ls_hydrogen_treatment constr
_refine_ls_matrix_type full
_refine_ls_number_parameters 176
_refine_ls_number_reflns 3836
_refine_ls_number_restraints 0
_refine_ls_restrained_S_all 1.751
_refine_ls_R_factor_all 0.0430
_refine_ls_R_factor_gt 0.0393
_refine_ls_shift/su_max 0.007
_refine_ls_shift/su_mean 0.000
_refine_ls_structure_factor_coef Fsqd
_refine_ls_weighting_details 'calc w=1/[\s^2^(Fo^2^)+(0.0100P)^2^+0.0000P] where P=(Fo^2^+2Fc^2^)/3'
_refine_ls_weighting_scheme calc
_refine_ls_wR_factor_gt 0.0687
_refine_ls_wR_factor_ref 0.0690
_reflns_number_gt 3456
_reflns_number_total 3836
_reflns_threshold_expression >2sigma(I)
_cod_data_source_file jo901559d_si_006.cif
_cod_data_source_block ef1324m
_cod_depositor_comments
;
The following automatic conversions were performed:
'_symmetry_cell_setting' value 'Orthorhombic' changed to 'orthorhombic'
according to '/home/saulius/struct/CIF-dictionaries/cif_core.dic'
dictionary named 'cif_core.dic' version 2.4.1 from
2010-06-29.

'_exptl_absorpt_correction_type' value 'None' changed to
'none' according to '/home/saulius/struct/CIF-dictionaries/cif_core.dic'
dictionary named 'cif_core.dic' version 2.4.1 from 2010-06-29.

Automatic conversion script
Id: cif_fix_enum 1527 2010-12-29 10:47:43Z saulius 
;
_cod_original_sg_symbol_H-M Pna2(1)
_cod_database_code 4025029

loop_
_symmetry_equiv_pos_as_xyz
'x, y, z'
'-x, -y, z+1/2'
'x+1/2, -y+1/2, z'
'-x+1/2, y+1/2, z+1/2'

loop_
_atom_site_label
_atom_site_type_symbol
_atom_site_fract_x
_atom_site_fract_y
_atom_site_fract_z
_atom_site_U_iso_or_equiv
_atom_site_adp_type
_atom_site_occupancy
_atom_site_symmetry_multiplicity
_atom_site_calc_flag
_atom_site_refinement_flags
_atom_site_disorder_assembly
_atom_site_disorder_group
O1 O 0.42250(7) 0.50855(5) 0.3388 0.0296(2) Uani 1 1 d . . .
C2 C 0.32437(10) 0.46733(7) 0.3297(3) 0.0272(3) Uani 1 1 d . . .
O3 O 0.25750(8) 0.49232(5) 0.5103(2) 0.0299(2) Uani 1 1 d . . .
C4 C 0.24295(11) 0.56761(8) 0.5426(3) 0.0263(3) Uani 1 1 d . . .
C5 C 0.31313(10) 0.61759(7) 0.4088(3) 0.0242(3) Uani 1 1 d . . .
C6 C 0.41929(11) 0.58502(8) 0.3628(3) 0.0273(3) Uani 1 1 d . . .
C7 C 0.35078(12) 0.38599(7) 0.3798(3) 0.0356(3) Uani 1 1 d . . .
H7X H 0.3878 0.3829 0.5238 0.053 Uiso 1 1 calc R . .
H7Y H 0.3961 0.3658 0.2608 0.053 Uiso 1 1 calc R . .
H7Z H 0.2856 0.3562 0.3874 0.053 Uiso 1 1 calc R . .
C8 C 0.27123(13) 0.47752(8) 0.1047(3) 0.0361(4) Uani 1 1 d . . .
H8X H 0.2056 0.4482 0.1014 0.054 Uiso 1 1 calc R . .
H8Y H 0.3184 0.4597 -0.0144 0.054 Uiso 1 1 calc R . .
H8Z H 0.2553 0.5313 0.0813 0.054 Uiso 1 1 calc R . .
O9 O 0.17864(8) 0.58765(5) 0.6789(3) 0.0354(3) Uani 1 1 d . . .
O10 O 0.50019(7) 0.62030(5) 0.3603(2) 0.0345(2) Uani 1 1 d . . .
C11 C 0.28488(10) 0.68841(7) 0.3452(3) 0.0264(3) Uani 1 1 d . . .
C12 C 0.35157(11) 0.73358(7) 0.1899(3) 0.0257(3) Uani 1 1 d . . .
C13 C 0.38581(10) 0.80564(7) 0.2510(3) 0.0272(3) Uani 1 1 d . . .
H13 H 0.3666 0.8254 0.3935 0.033 Uiso 1 1 calc R . .
C14 C 0.44765(11) 0.84929(7) 0.1075(3) 0.0288(3) Uani 1 1 d . . .
C15 C 0.47149(11) 0.82066(8) -0.1030(3) 0.0328(3) Uani 1 1 d . . .
H15 H 0.5129 0.8499 -0.2037 0.039 Uiso 1 1 calc R . .
C16 C 0.43567(11) 0.74985(8) -0.1684(3) 0.0337(3) Uani 1 1 d . . .
H16 H 0.4517 0.7313 -0.3140 0.040 Uiso 1 1 calc R . .
C17 C 0.37656(11) 0.70605(8) -0.0218(3) 0.0310(3) Uani 1 1 d . . .
H17 H 0.3531 0.6572 -0.0662 0.037 Uiso 1 1 calc R . .
C18 C 0.48837(12) 0.92574(8) 0.1829(4) 0.0407(4) Uani 1 1 d . . .
H18X H 0.5473 0.9411 0.0867 0.061 Uiso 1 1 calc R . .
H18Y H 0.5126 0.9223 0.3387 0.061 Uiso 1 1 calc R . .
H18Z H 0.4316 0.9633 0.1722 0.061 Uiso 1 1 calc R . .
C19 C 0.18357(12) 0.72615(8) 0.4122(3) 0.0413(4) Uani 1 1 d . . .
H19X H 0.1445 0.6930 0.5146 0.062 Uiso 1 1 calc R . .
H19Y H 0.1409 0.7359 0.2783 0.062 Uiso 1 1 calc R . .
H19Z H 0.1992 0.7742 0.4875 0.062 Uiso 1 1 calc R . .

loop_
_atom_site_aniso_label
_atom_site_aniso_U_11
_atom_site_aniso_U_22
_atom_site_aniso_U_33
_atom_site_aniso_U_23
_atom_site_aniso_U_13
_atom_site_aniso_U_12
O1 0.0250(5) 0.0268(5) 0.0370(5) 0.0001(5) 0.0010(4) 0.0018(4)
C2 0.0256(7) 0.0266(7) 0.0293(7) -0.0015(6) 0.0012(6) 0.0005(6)
O3 0.0328(6) 0.0245(5) 0.0325(5) 0.0001(4) 0.0061(5) -0.0016(4)
C4 0.0268(7) 0.0274(7) 0.0248(6) 0.0017(6) -0.0004(6) -0.0022(6)
C5 0.0232(7) 0.0255(7) 0.0239(6) -0.0007(5) 0.0030(5) -0.0014(6)
C6 0.0286(7) 0.0307(7) 0.0228(6) 0.0030(6) 0.0006(6) 0.0001(6)
C7 0.0394(8) 0.0265(7) 0.0408(9) -0.0005(6) -0.0023(7) 0.0035(7)
C8 0.0396(9) 0.0366(9) 0.0320(8) -0.0047(7) -0.0070(7) 0.0045(7)
O9 0.0368(6) 0.0325(5) 0.0370(5) 0.0000(4) 0.0134(5) -0.0001(5)
O10 0.0248(5) 0.0395(6) 0.0393(6) 0.0025(5) 0.0009(4) -0.0057(5)
C11 0.0264(6) 0.0256(7) 0.0272(6) -0.0033(6) 0.0005(6) -0.0033(6)
C12 0.0245(7) 0.0249(7) 0.0277(7) 0.0034(6) 0.0000(6) 0.0002(6)
C13 0.0274(7) 0.0244(7) 0.0296(7) -0.0009(6) -0.0004(6) 0.0027(6)
C14 0.0251(7) 0.0225(7) 0.0389(8) 0.0050(6) -0.0032(6) 0.0007(6)
C15 0.0286(7) 0.0342(8) 0.0358(8) 0.0089(7) 0.0043(6) -0.0009(7)
C16 0.0368(8) 0.0366(8) 0.0277(7) 0.0019(6) 0.0021(7) 0.0023(7)
C17 0.0365(8) 0.0274(7) 0.0290(7) -0.0003(6) -0.0006(6) -0.0024(7)
C18 0.0396(9) 0.0277(8) 0.0549(10) 0.0047(7) -0.0051(8) -0.0072(7)
C19 0.0345(8) 0.0312(8) 0.0582(11) 0.0047(7) 0.0128(8) 0.0033(7)

loop_
_atom_type_symbol
_atom_type_description
_atom_type_scat_dispersion_real
_atom_type_scat_dispersion_imag
_atom_type_scat_source
C C 0.0033 0.0016 'International Tables Vol C Tables 4.2.6.8 and 6.1.1.4'
H H 0.0000 0.0000 'International Tables Vol C Tables 4.2.6.8 and 6.1.1.4'
O O 0.0106 0.0060 'International Tables Vol C Tables 4.2.6.8 and 6.1.1.4'

loop_
_geom_angle_atom_site_label_1
_geom_angle_atom_site_label_2
_geom_angle_atom_site_label_3
_geom_angle
_geom_angle_site_symmetry_1
_geom_angle_site_symmetry_3
_geom_angle_publ_flag
C6 O1 C2 118.67(10) . . ?
O3 C2 O1 108.95(10) . . ?
O3 C2 C7 105.96(11) . . ?
O1 C2 C7 106.39(11) . . ?
O3 C2 C8 111.42(11) . . ?
O1 C2 C8 110.95(12) . . ?
C7 C2 C8 112.89(12) . . ?
C4 O3 C2 119.13(10) . . ?
O9 C4 O3 118.43(12) . . ?
O9 C4 C5 126.40(13) . . ?
O3 C4 C5 115.12(11) . . ?
C11 C5 C4 122.71(12) . . ?
C11 C5 C6 122.94(12) . . ?
C4 C5 C6 114.25(11) . . ?
O10 C6 O1 119.28(12) . . ?
O10 C6 C5 125.05(12) . . ?
O1 C6 C5 115.49(11) . . ?
C5 C11 C12 121.29(12) . . ?
C5 C11 C19 124.15(13) . . ?
C12 C11 C19 114.48(11) . . ?
C17 C12 C13 119.10(13) . . ?
C17 C12 C11 120.55(12) . . ?
C13 C12 C11 120.28(12) . . ?
C12 C13 C14 121.31(13) . . ?
C15 C14 C13 118.51(13) . . ?
C15 C14 C18 121.33(13) . . ?
C13 C14 C18 120.16(14) . . ?
C16 C15 C14 120.79(13) . . ?
C15 C16 C17 120.18(14) . . ?
C16 C17 C12 120.05(13) . . ?

loop_
_geom_bond_atom_site_label_1
_geom_bond_atom_site_label_2
_geom_bond_distance
_geom_bond_site_symmetry_2
_geom_bond_publ_flag
O1 C6 1.3579(15) . ?
O1 C2 1.4419(15) . ?
C2 O3 1.4397(16) . ?
C2 C7 1.5041(17) . ?
C2 C8 1.512(2) . ?
O3 C4 1.3553(15) . ?
C4 O9 1.2041(16) . ?
C4 C5 1.4853(18) . ?
C5 C11 1.3544(17) . ?
C5 C6 1.4886(18) . ?
C6 O10 1.1996(15) . ?
C11 C12 1.4859(18) . ?
C11 C19 1.5006(19) . ?
C12 C17 1.3895(19) . ?
C12 C13 1.3924(17) . ?
C13 C14 1.3931(19) . ?
C14 C15 1.387(2) . ?
C14 C18 1.5130(19) . ?
C15 C16 1.386(2) . ?
C16 C17 1.387(2) . ?

loop_
_cod_related_entry_id
_cod_related_entry_database
_cod_related_entry_code
1 ChemSpider 30659076
